data_4001087
loop_
_publ_author_name
'Alam, Todd M.'
'Clawson, Jacalyn S.'
'Bonhomme, Fran\,cois'
'Thoma, Steven G.'
'Rodriguez, Mark A.'
'Zheng, Shaohui'
'Autschbach, Jochen'

_publ_section_title
;
 A Solid-State NMR, X-ray Diffraction, and Ab Initio Investigation into
 the Structures of Novel Tantalum Oxyfluoride Clusters
;
_journal_issue 6
_journal_name_full 'Chemistry of Materials'
_journal_page_first 2205
_journal_paper_doi 10.1021/cm0717763
_journal_volume 20
_journal_year 2008
_chemical_formula_moiety 'F24 O12 Ta8, 8(C3 H5 N2)'
_chemical_formula_sum 'C24 H40 F24 N16 O12 Ta8'
_chemical_formula_weight 2648.32
_chemical_name_common TAF24-IMI
_chemical_name_systematic
; 
 ? 
;
_space_group_IT_number 148
_symmetry_cell_setting trigonal
_symmetry_space_group_name_Hall '-R 3'
_symmetry_space_group_name_H-M 'R -3 :H'
_atom_sites_solution_hydrogens geom
_atom_sites_solution_primary direct
_atom_sites_solution_secondary difmap
_audit_creation_method SHELXL-97
_cell_angle_alpha 90.00
_cell_angle_beta 90.00
_cell_angle_gamma 120.00
_cell_formula_units_Z 3
_cell_length_a 13.3098(4)
_cell_length_b 13.3098(4)
_cell_length_c 27.4360(18)
_cell_measurement_reflns_used 100
_cell_measurement_temperature 299(2)
_cell_measurement_theta_max 25.3
_cell_measurement_theta_min 1
_cell_volume 4209.2(3)
_computing_cell_refinement 'SMART 5.054 (Bruker, 1998)'
_computing_data_collection 'SMART 5.054 (Bruker, 1998)'
_computing_data_reduction 'SAINT 6.02 (Bruker, 2001)'
_computing_molecular_graphics 'SHELXTL 5.1  (Bruker, 1998)'
_computing_publication_material 'SHELXTL 5.1  (Bruker, 1998)'
_computing_structure_refinement 'XSHELL 4.01 (Bruker, 2000)'
_computing_structure_solution 'SHELXTL 5.1  (Bruker, 1998)'
_diffrn_ambient_temperature 173(2)
_diffrn_measured_fraction_theta_full 1.000
_diffrn_measured_fraction_theta_max 1.000
_diffrn_measurement_device_type 'CCD area detector'
_diffrn_measurement_method 'phi and omega scans'
_diffrn_radiation_monochromator graphite
_diffrn_radiation_source 'fine-focus sealed tube'
_diffrn_radiation_type MoK\a
_diffrn_radiation_wavelength 0.71073
_diffrn_reflns_av_R_equivalents 0.0314
_diffrn_reflns_av_sigmaI/netI 0.0223
_diffrn_reflns_limit_h_max 15
_diffrn_reflns_limit_h_min -15
_diffrn_reflns_limit_k_max 15
_diffrn_reflns_limit_k_min -15
_diffrn_reflns_limit_l_max 32
_diffrn_reflns_limit_l_min -32
_diffrn_reflns_number 10284
_diffrn_reflns_theta_full 25.26
_diffrn_reflns_theta_max 25.26
_diffrn_reflns_theta_min 1.92
_diffrn_standards_decay_% '< 2'
_diffrn_standards_interval_count 0
_diffrn_standards_interval_time 0
_diffrn_standards_number 0
_exptl_absorpt_coefficient_mu 15.669
_exptl_absorpt_correction_T_max 0.303
_exptl_absorpt_correction_T_min 0.202
_exptl_absorpt_correction_type empirical
_exptl_absorpt_process_details 'SADABS, Sheldrick (1999)'
_exptl_crystal_colour colorless
_exptl_crystal_density_diffrn 3.130
_exptl_crystal_density_method 'not measured'
_exptl_crystal_description irregular
_exptl_crystal_F_000 3576
_exptl_crystal_size_max 0.10
_exptl_crystal_size_mid 0.10
_exptl_crystal_size_min 0.10
_refine_diff_density_max 0.889
_refine_diff_density_min -1.446
_refine_diff_density_rms 0.163
_refine_ls_extinction_method none
_refine_ls_goodness_of_fit_ref 1.230
_refine_ls_hydrogen_treatment constr
_refine_ls_matrix_type full
_refine_ls_number_parameters 112
_refine_ls_number_reflns 1702
_refine_ls_number_restraints 0
_refine_ls_restrained_S_all 1.230
_refine_ls_R_factor_all 0.0319
_refine_ls_R_factor_gt 0.0297
_refine_ls_shift/su_max 0.000
_refine_ls_shift/su_mean 0.000
_refine_ls_structure_factor_coef Fsqd
_refine_ls_weighting_details 'calc w=1/[\s^2^(Fo^2^)+(0.0163P)^2^+70.7764P] where P=(Fo^2^+2Fc^2^)/3'
_refine_ls_weighting_scheme calc
_refine_ls_wR_factor_gt 0.0601
_refine_ls_wR_factor_ref 0.0612
_reflns_number_gt 1615
_reflns_number_total 1702
_reflns_threshold_expression >2sigma(I)
_cod_data_source_file cm0717763-file004.cif
_cod_data_source_block TAF24IMI
_cod_original_cell_volume 4209.1(3)
_cod_original_sg_symbol_H-M R-3
_cod_database_code 4001087

loop_
_symmetry_equiv_pos_as_xyz
'x, y, z'
'-y, x-y, z'
'-x+y, -x, z'
'x+2/3, y+1/3, z+1/3'
'-y+2/3, x-y+1/3, z+1/3'
'-x+y+2/3, -x+1/3, z+1/3'
'x+1/3, y+2/3, z+2/3'
'-y+1/3, x-y+2/3, z+2/3'
'-x+y+1/3, -x+2/3, z+2/3'
'-x, -y, -z'
'y, -x+y, -z'
'x-y, x, -z'
'-x+2/3, -y+1/3, -z+1/3'
'y+2/3, -x+y+1/3, -z+1/3'
'x-y+2/3, x+1/3, -z+1/3'
'-x+1/3, -y+2/3, -z+2/3'
'y+1/3, -x+y+2/3, -z+2/3'
'x-y+1/3, x+2/3, -z+2/3'

loop_
_atom_site_label
_atom_site_type_symbol
_atom_site_fract_x
_atom_site_fract_y
_atom_site_fract_z
_atom_site_U_iso_or_equiv
_atom_site_adp_type
_atom_site_occupancy
_atom_site_symmetry_multiplicity
_atom_site_calc_flag
_atom_site_refinement_flags
Ta1 Ta 0.0000 0.0000 0.115514(19) 0.02378(14) Uani 1 3 d S
Ta2 Ta 0.23559(2) 0.22871(2) 0.039266(11) 0.02247(11) Uani 1 1 d .
O1 O 0.1366(4) 0.2422(5) -0.0079(2) 0.0345(13) Uani 1 1 d .
O2 O 0.1073(4) 0.1331(5) 0.0813(2) 0.0348(13) Uani 1 1 d .
F3 F 0.3736(4) 0.3424(4) 0.00426(19) 0.0431(12) Uani 1 1 d .
F4 F -0.0961(4) -0.1249(4) 0.16245(17) 0.0377(11) Uani 1 1 d .
F5 F 0.3431(4) 0.2376(4) 0.08913(18) 0.0439(12) Uani 1 1 d .
F6 F 0.2498(4) 0.3681(4) 0.07190(18) 0.0425(12) Uani 1 1 d .
N1 N 0.0285(8) 0.7809(8) 0.2046(3) 0.057(2) Uani 1 1 d .
H4 H -0.0096 0.8128 0.1938 0.068 Uiso 1 1 calc R
N2 N 0.0684(8) 0.6546(7) 0.2282(3) 0.057(2) Uani 1 1 d .
H5 H 0.0619 0.5889 0.2356 0.069 Uiso 1 1 calc R
C1 C -0.0130(8) 0.6703(9) 0.2111(4) 0.055(3) Uani 1 1 d .
H1 H -0.0887 0.6123 0.2045 0.065 Uiso 1 1 calc R
C2 C 0.1416(9) 0.8373(9) 0.2176(4) 0.055(3) Uani 1 1 d .
H2 H 0.1921 0.9170 0.2161 0.066 Uiso 1 1 calc R
C3 C 0.1669(9) 0.7606(10) 0.2324(4) 0.064(3) Uani 1 1 d .
H3 H 0.2386 0.7747 0.2438 0.077 Uiso 1 1 calc R

loop_
_atom_site_aniso_label
_atom_site_aniso_U_11
_atom_site_aniso_U_22
_atom_site_aniso_U_33
_atom_site_aniso_U_23
_atom_site_aniso_U_13
_atom_site_aniso_U_12
Ta1 0.02003(18) 0.02003(18) 0.0313(3) 0.000 0.000 0.01002(9)
Ta2 0.01480(16) 0.01565(16) 0.03672(19) -0.00244(12) -0.00217(12) 0.00743(12)
O1 0.023(3) 0.037(3) 0.047(3) 0.005(3) -0.007(2) 0.017(3)
O2 0.023(3) 0.031(3) 0.047(3) 0.008(3) 0.007(3) 0.012(2)
F3 0.021(2) 0.035(3) 0.065(3) 0.007(2) 0.015(2) 0.008(2)
F4 0.028(2) 0.029(2) 0.053(3) 0.016(2) 0.014(2) 0.011(2)
F5 0.038(3) 0.038(3) 0.054(3) -0.008(2) -0.020(2) 0.018(2)
F6 0.041(3) 0.028(2) 0.065(3) -0.014(2) 0.004(2) 0.022(2)
N1 0.063(6) 0.060(6) 0.067(6) -0.006(5) -0.014(5) 0.045(5)
N2 0.080(7) 0.037(5) 0.065(6) 0.010(4) 0.004(5) 0.036(5)
C1 0.032(5) 0.048(6) 0.065(7) -0.006(5) -0.006(5) 0.007(5)
C2 0.048(6) 0.036(5) 0.059(6) 0.010(5) 0.002(5) 0.003(5)
C3 0.041(6) 0.066(7) 0.070(7) 0.009(6) -0.011(5) 0.015(6)

loop_
_atom_type_symbol
_atom_type_description
_atom_type_scat_dispersion_real
_atom_type_scat_dispersion_imag
_atom_type_scat_source
F F 0.0171 0.0103 'International Tables Vol C Tables 4.2.6.8 and 6.1.1.4'
Ta Ta -0.7052 6.5227 'International Tables Vol C Tables 4.2.6.8 and 6.1.1.4'
O O 0.0106 0.0060 'International Tables Vol C Tables 4.2.6.8 and 6.1.1.4'
C C 0.0033 0.0016 'International Tables Vol C Tables 4.2.6.8 and 6.1.1.4'
N N 0.0061 0.0033 'International Tables Vol C Tables 4.2.6.8 and 6.1.1.4'
H H 0.0000 0.0000 'International Tables Vol C Tables 4.2.6.8 and 6.1.1.4'

loop_
_geom_angle_atom_site_label_1
_geom_angle_atom_site_label_2
_geom_angle_atom_site_label_3
_geom_angle
_geom_angle_site_symmetry_1
_geom_angle_site_symmetry_3
O2 Ta1 O2 97.2(2) 2 3
O2 Ta1 O2 97.2(2) 2 .
O2 Ta1 O2 97.2(2) 3 .
O2 Ta1 F4 169.3(2) 2 2
O2 Ta1 F4 91.0(2) 3 2
O2 Ta1 F4 88.5(2) . 2
O2 Ta1 F4 91.0(2) 2 .
O2 Ta1 F4 88.5(2) 3 .
O2 Ta1 F4 169.3(2) . .
F4 Ta1 F4 82.4(2) 2 .
O2 Ta1 F4 88.5(2) 2 3
O2 Ta1 F4 169.3(2) 3 3
O2 Ta1 F4 91.0(2) . 3
F4 Ta1 F4 82.4(2) 2 3
F4 Ta1 F4 82.4(2) . 3
O1 Ta2 O1 96.1(2) 11 .
O1 Ta2 O2 96.4(2) 11 .
O1 Ta2 O2 92.4(2) . .
O1 Ta2 F5 91.2(2) 11 .
O1 Ta2 F5 172.0(2) . .
O2 Ta2 F5 90.1(2) . .
O1 Ta2 F3 90.8(2) 11 .
O1 Ta2 F3 91.1(2) . .
O2 Ta2 F3 171.6(2) . .
F5 Ta2 F3 85.4(2) . .
O1 Ta2 F6 172.9(2) 11 .
O1 Ta2 F6 88.0(2) . .
O2 Ta2 F6 89.2(2) . .
F5 Ta2 F6 84.4(2) . .
F3 Ta2 F6 83.3(2) . .
Ta2 O1 Ta2 163.1(3) 12 .
Ta1 O2 Ta2 158.3(3) . .
C1 N1 C2 108.5(9) . .
C1 N1 H4 125.7 . .
C2 N1 H4 125.7 . .
C1 N2 C3 108.2(9) . .
C1 N2 H5 125.9 . .
C3 N2 H5 125.9 . .
N2 C1 N1 108.5(9) . .
N2 C1 H1 125.8 . .
N1 C1 H1 125.8 . .
C3 C2 N1 107.6(9) . .
C3 C2 H2 126.2 . .
N1 C2 H2 126.2 . .
C2 C3 N2 107.2(10) . .
C2 C3 H3 126.4 . .
N2 C3 H3 126.4 . .

loop_
_geom_bond_atom_site_label_1
_geom_bond_atom_site_label_2
_geom_bond_distance
_geom_bond_site_symmetry_2
Ta1 O2 1.879(5) 2
Ta1 O2 1.879(5) 3
Ta1 O2 1.879(5) .
Ta1 F4 1.982(4) 2
Ta1 F4 1.982(4) .
Ta1 F4 1.982(4) 3
Ta2 O1 1.892(5) 11
Ta2 O1 1.917(5) .
Ta2 O2 1.922(5) .
Ta2 F5 1.940(4) .
Ta2 F3 1.951(4) .
Ta2 F6 1.982(4) .
O1 Ta2 1.892(5) 12
N1 C1 1.300(12) .
N1 C2 1.352(12) .
N1 H4 0.8600 .
N2 C1 1.291(13) .
N2 C3 1.368(13) .
N2 H5 0.8600 .
C1 H1 0.9300 .
C2 C3 1.290(14) .
C2 H2 0.9300 .
C3 H3 0.9300 .
